data_4517490
loop_
_publ_author_name
'Zhang, Zhi-Hui'
'Lan, Jian-Hui'
'Yuan, Li-Yong'
'Sheng, Pan-Pan'
'He, Ming-Yang'
'Zheng, Li-Rong'
'Chen, Qun'
'Chai, Zhi-Fang'
'Gibson, John K.'
'Shi, Wei-Qun'

_publ_section_title
;
 Rational Construction of Porous Metal-Organic Frameworks for Uranium(VI)
 Extraction: The Strong Periodic Tendency with a Metal Node.
;
_journal_name_full 'ACS applied materials &amp; interfaces'
_journal_paper_doi 10.1021/acsami.0c02121
_journal_year 2020
_chemical_formula_sum 'C52 H49 Gd3 N2 O31'
_chemical_formula_weight 1669.68
_space_group_crystal_system triclinic
_space_group_IT_number 2
_space_group_name_Hall '-P 1'
_space_group_name_H-M_alt 'P -1'
_atom_sites_solution_hydrogens mixed
_audit_creation_method SHELXL-2014/6
_cell_angle_alpha 65.008(4)
_cell_angle_beta 66.387(5)
_cell_angle_gamma 88.173(5)
_cell_formula_units_Z 1
_cell_length_a 11.6557(14)
_cell_length_b 12.2318(13)
_cell_length_c 13.5538(17)
_cell_measurement_reflns_used 9950
_cell_measurement_temperature 293(2)
_cell_measurement_theta_max 27.49
_cell_measurement_theta_min 3.07
_cell_volume 1582.7(3)
_computing_cell_refinement 'Bruker SAINT'
_computing_data_collection 'Bruker APEX2'
_computing_data_reduction 'Bruker SAINT'
_computing_molecular_graphics 'Bruker SHELXTL'
_computing_publication_material 'Bruker SHELXTL'
_computing_structure_refinement 'SHELXL-2014/6 (Sheldrick, 2014)'
_computing_structure_solution 'SHELXS-97 (Sheldrick 2008)'
_diffrn_ambient_temperature 293(2)
_diffrn_measured_fraction_theta_full 0.999
_diffrn_measured_fraction_theta_max 0.998
_diffrn_measurement_device_type 'Bruker APEX-II CCD'
_diffrn_measurement_method '\f and \w scans'
_diffrn_radiation_type MoK\a
_diffrn_radiation_wavelength 0.71073
_diffrn_reflns_av_R_equivalents 0.0916
_diffrn_reflns_av_unetI/netI 0.0505
_diffrn_reflns_Laue_measured_fraction_full 0.999
_diffrn_reflns_Laue_measured_fraction_max 0.998
_diffrn_reflns_limit_h_max 15
_diffrn_reflns_limit_h_min -15
_diffrn_reflns_limit_k_max 15
_diffrn_reflns_limit_k_min -15
_diffrn_reflns_limit_l_max 17
_diffrn_reflns_limit_l_min -17
_diffrn_reflns_number 63812
_diffrn_reflns_point_group_measured_fraction_full 0.999
_diffrn_reflns_point_group_measured_fraction_max 0.998
_diffrn_reflns_theta_full 25.242
_diffrn_reflns_theta_max 27.484
_diffrn_reflns_theta_min 3.059
_exptl_absorpt_coefficient_mu 3.196
_exptl_absorpt_correction_T_max 0.629
_exptl_absorpt_correction_T_min 0.540
_exptl_absorpt_correction_type multi-scan
_exptl_absorpt_process_details SADABS
_exptl_crystal_colour colorless
_exptl_crystal_density_diffrn 1.752
_exptl_crystal_description Block
_exptl_crystal_F_000 815
_exptl_crystal_size_max 0.220
_exptl_crystal_size_mid 0.200
_exptl_crystal_size_min 0.160
_refine_diff_density_max 1.255
_refine_diff_density_min -1.407
_refine_diff_density_rms 0.151
_refine_ls_extinction_method none
_refine_ls_goodness_of_fit_ref 1.041
_refine_ls_hydrogen_treatment constr
_refine_ls_matrix_type full
_refine_ls_number_parameters 389
_refine_ls_number_reflns 7246
_refine_ls_number_restraints 9
_refine_ls_restrained_S_all 1.043
_refine_ls_R_factor_all 0.0606
_refine_ls_R_factor_gt 0.0360
_refine_ls_shift/su_max 0.001
_refine_ls_shift/su_mean 0.000
_refine_ls_structure_factor_coef Fsqd
_refine_ls_weighting_details 'w=1/[\s^2^(Fo^2^)+(0.0312P)^2^+5.0983P] where P=(Fo^2^+2Fc^2^)/3'
_refine_ls_weighting_scheme calc
_refine_ls_wR_factor_gt 0.0749
_refine_ls_wR_factor_ref 0.0817
_reflns_Friedel_coverage 0.000
_reflns_number_gt 5498
_reflns_number_total 7246
_reflns_threshold_expression 'I > 2\s(I)'
_cod_data_source_file am0c02121_si_002.cif
_cod_data_source_block Gd-MOF
_cod_database_code 4517490
_shelx_space_group_comment
; 
The symmetry employed for this shelxl refinement is uniquely defined 
by the following loop, which should always be used as a source of 
symmetry information in preference to the above space-group names. 
They are only intended as comments. 
;
_shelx_estimated_absorpt_t_min 0.540
_shelx_estimated_absorpt_t_max 0.629
_shelxl_version_number 2014/6

loop_
_space_group_symop_operation_xyz
'x, y, z'
'-x, -y, -z'

loop_
_atom_site_label
_atom_site_type_symbol
_atom_site_fract_x
_atom_site_fract_y
_atom_site_fract_z
_atom_site_U_iso_or_equiv
_atom_site_adp_type
_atom_site_occupancy
_atom_site_site_symmetry_order
_atom_site_calc_flag
_atom_site_refinement_flags_posn
_atom_site_refinement_flags_adp
_atom_site_refinement_flags_occupancy
_atom_site_disorder_assembly
_atom_site_disorder_group
Gd1 Gd 0.43355(2) -0.17122(2) 0.32843(2) 0.01564(7) Uani 1 1 d . . . . .
Gd2 Gd 0.5000 0.0000 0.5000 0.01322(8) Uani 1 2 d S . P . .
N1 N 0.754(3) 0.608(2) 0.240(2) 0.56(3) Uani 1 1 d D U . . .
H1A H 0.8187 0.6121 0.2588 0.670 Uiso 1 1 calc R U . . .
H1B H 0.6964 0.6493 0.2682 0.670 Uiso 1 1 calc R U . . .
O1 O 0.2694(3) -0.0578(3) 0.2987(4) 0.0270(8) Uani 1 1 d . . . . .
O2 O 0.0899(4) -0.1285(3) 0.3059(4) 0.0337(10) Uani 1 1 d . . . . .
H2 H 0.1173 -0.1934 0.3210 0.050 Uiso 0.5 1 calc R U P . .
O3 O -0.2818(4) 0.0483(4) 0.4194(4) 0.0398(11) Uani 1 1 d . . . . .
O4 O -0.2915(4) 0.1950(4) 0.4755(3) 0.0291(9) Uani 1 1 d . . . . .
O5 O 0.4305(3) 0.1556(3) 0.5584(3) 0.0198(7) Uani 1 1 d . . . . .
O6 O 0.4779(4) 0.3308(3) 0.5523(4) 0.0284(9) Uani 1 1 d . . . . .
O7 O 0.2638(4) 0.6744(3) 0.4069(4) 0.0303(9) Uani 1 1 d . . . . .
O8 O 0.1427(4) 0.6687(3) 0.3180(4) 0.0423(12) Uani 1 1 d . . . . .
O9 O 0.5418(5) 0.1893(3) 0.3188(3) 0.0380(11) Uani 1 1 d . . . . .
O10 O 0.4807(4) 0.0300(3) 0.3093(3) 0.0258(8) Uani 1 1 d . . . . .
O11 O 0.5533(4) 0.1297(3) -0.1301(3) 0.0297(9) Uani 1 1 d . . . . .
O12 O 0.4927(4) 0.3004(3) -0.2220(4) 0.0358(10) Uani 1 1 d . . . . .
O13 O 0.6549(4) -0.0950(5) 0.1911(4) 0.0516(13) Uani 1 1 d . . . . .
H13A H 0.7039 -0.0652 0.2082 0.077 Uiso 1 1 d R U . . .
H13B H 0.6812 -0.0817 0.1189 0.077 Uiso 1 1 d R U . . .
C1 C 0.1596(5) -0.0515(4) 0.3088(5) 0.0211(11) Uani 1 1 d . . . . .
C2 C 0.0968(5) 0.0493(4) 0.3322(4) 0.0186(10) Uani 1 1 d . . . . .
C3 C -0.0296(5) 0.0539(4) 0.3548(5) 0.0198(10) Uani 1 1 d . . . . .
H3 H -0.0746 -0.0008 0.3467 0.024 Uiso 1 1 calc R U . . .
C4 C -0.0893(4) 0.1401(4) 0.3896(4) 0.0175(10) Uani 1 1 d . . . . .
C5 C -0.0230(5) 0.2229(4) 0.4011(4) 0.0188(10) Uani 1 1 d . . . . .
H5 H -0.0640 0.2803 0.4243 0.023 Uiso 1 1 calc R U . . .
C6 C 0.1054(5) 0.2204(4) 0.3780(5) 0.0184(10) Uani 1 1 d . . . . .
C7 C 0.1637(5) 0.1332(4) 0.3434(5) 0.0200(10) Uani 1 1 d . . . . .
H7 H 0.2489 0.1306 0.3274 0.024 Uiso 1 1 calc R U . . .
C8 C -0.2301(5) 0.1292(5) 0.4302(5) 0.0222(11) Uani 1 1 d . . . . .
C9 C 0.1768(5) 0.2992(4) 0.4004(5) 0.0192(10) Uani 1 1 d . . . . .
C10 C 0.2617(5) 0.2508(4) 0.4505(5) 0.0196(11) Uani 1 1 d . . . . .
H10 H 0.2720 0.1697 0.4699 0.023 Uiso 1 1 calc R U . . .
C11 C 0.3313(5) 0.3217(4) 0.4722(5) 0.0195(10) Uani 1 1 d . . . . .
C12 C 0.3158(5) 0.4420(4) 0.4442(5) 0.0222(11) Uani 1 1 d . . . . .
H12 H 0.3632 0.4902 0.4568 0.027 Uiso 1 1 calc R U . . .
C13 C 0.2294(5) 0.4911(4) 0.3972(5) 0.0216(11) Uani 1 1 d . . . . .
C14 C 0.1611(5) 0.4197(4) 0.3750(5) 0.0224(11) Uani 1 1 d . . . . .
H14 H 0.1041 0.4533 0.3427 0.027 Uiso 1 1 calc R U . . .
C15 C 0.4200(5) 0.2679(4) 0.5291(4) 0.0186(10) Uani 1 1 d . . . . .
C16 C 0.2113(5) 0.6203(5) 0.3719(5) 0.0254(12) Uani 1 1 d . . . . .
C17 C 0.5092(5) 0.2276(4) 0.1460(4) 0.0201(10) Uani 1 1 d . . . . .
C18 C 0.5100(5) 0.1860(4) 0.0648(5) 0.0218(11) Uani 1 1 d . . . . .
H18 H 0.5107 0.1038 0.0827 0.026 Uiso 1 1 calc R U . . .
C19 C 0.5098(5) 0.2693(4) -0.0436(5) 0.0226(11) Uani 1 1 d . . . . .
C20 C 0.5054(6) 0.3908(5) -0.0676(5) 0.0289(13) Uani 1 1 d . . . . .
H20 H 0.5046 0.4453 -0.1402 0.035 Uiso 1 1 calc R U . . .
C21 C 0.5021(6) 0.4341(4) 0.0137(5) 0.0232(11) Uani 1 1 d . . . . .
C22 C 0.5059(6) 0.3497(4) 0.1196(5) 0.0249(12) Uani 1 1 d . . . . .
H22 H 0.5062 0.3760 0.1746 0.030 Uiso 1 1 calc R U . . .
C23 C 0.5118(5) 0.1443(4) 0.2632(4) 0.0183(10) Uani 1 1 d . . . . .
C24 C 0.5176(5) 0.2297(5) -0.1359(5) 0.0245(12) Uani 1 1 d . . . . .
C25 C 0.798(7) 0.651(4) 0.107(2) 0.78(6) Uiso 1 1 d D . . . .
H25A H 0.8007 0.7379 0.0714 1.170 Uiso 1 1 d R U . . .
H25B H 0.7363 0.6122 0.0974 1.170 Uiso 1 1 d R U . . .
H25C H 0.8804 0.6327 0.0689 1.170 Uiso 1 1 d R U . . .
C26 C 0.700(2) 0.480(2) 0.283(2) 0.234(11) Uiso 1 1 d D . . . .
H26A H 0.6115 0.4693 0.3362 0.351 Uiso 1 1 d R U . . .
H26B H 0.7408 0.4231 0.3266 0.351 Uiso 1 1 d R U . . .
H26C H 0.7067 0.4672 0.2164 0.351 Uiso 1 1 d R U . . .
O14 O 0.752(2) 0.023(2) 0.9570(11) 0.54(3) Uani 1 1 d . . . . .
H14A H 0.7333 0.0011 1.0286 0.810 Uiso 1 1 d R U . . .
H14B H 0.7183 -0.0136 0.9351 0.810 Uiso 1 1 d R U . . .
O15 O 0.822(2) 0.048(2) 0.119(3) 0.469(18) Uani 1 1 d . . . . .
H15A H 0.8149 0.0747 0.0558 0.703 Uiso 1 1 d R U . . .
H15B H 0.8180 0.0913 0.1530 0.703 Uiso 1 1 d R U . . .
O16 O 0.844(8) 0.455(8) -0.002(8) 0.67(6) Uiso 0.5 1 d . . P . .
H16A H 0.8223 0.4373 0.0688 1.008 Uiso 0.5 1 d R U P . .
H16B H 0.8538 0.4025 -0.0261 1.008 Uiso 0.5 1 d R U P . .

loop_
_atom_site_aniso_label
_atom_site_aniso_U_11
_atom_site_aniso_U_22
_atom_site_aniso_U_33
_atom_site_aniso_U_23
_atom_site_aniso_U_13
_atom_site_aniso_U_12
Gd1 0.02375(15) 0.01298(12) 0.02147(14) -0.01233(10) -0.01551(11) 0.00764(10)
Gd2 0.01700(18) 0.01231(16) 0.01497(18) -0.00682(13) -0.01056(15) 0.00540(13)
N1 0.81(6) 0.38(4) 0.22(3) -0.13(2) 0.00(3) 0.32(4)
O1 0.025(2) 0.0253(19) 0.043(2) -0.0222(18) -0.0199(18) 0.0160(16)
O2 0.045(3) 0.0217(19) 0.063(3) -0.030(2) -0.040(2) 0.0189(18)
O3 0.019(2) 0.034(2) 0.077(3) -0.032(2) -0.022(2) 0.0010(17)
O4 0.025(2) 0.038(2) 0.030(2) -0.0199(18) -0.0120(18) 0.0151(17)
O5 0.0242(19) 0.0146(16) 0.030(2) -0.0125(15) -0.0180(17) 0.0098(14)
O6 0.040(2) 0.0191(18) 0.050(3) -0.0197(18) -0.038(2) 0.0132(16)
O7 0.042(2) 0.0172(18) 0.054(3) -0.0220(18) -0.035(2) 0.0117(17)
O8 0.066(3) 0.022(2) 0.083(3) -0.034(2) -0.063(3) 0.027(2)
O9 0.082(3) 0.0150(18) 0.028(2) -0.0052(16) -0.037(2) -0.0010(19)
O10 0.048(2) 0.0094(16) 0.027(2) -0.0034(15) -0.0271(19) 0.0020(16)
O11 0.059(3) 0.0216(19) 0.028(2) -0.0191(17) -0.029(2) 0.0200(18)
O12 0.073(3) 0.025(2) 0.032(2) -0.0190(18) -0.038(2) 0.023(2)
O13 0.042(3) 0.078(4) 0.041(3) -0.040(3) -0.008(2) -0.006(2)
C1 0.032(3) 0.016(2) 0.025(3) -0.014(2) -0.017(2) 0.010(2)
C2 0.024(3) 0.014(2) 0.025(3) -0.011(2) -0.015(2) 0.009(2)
C3 0.023(3) 0.015(2) 0.029(3) -0.012(2) -0.015(2) 0.003(2)
C4 0.015(2) 0.020(2) 0.022(3) -0.010(2) -0.011(2) 0.0050(19)
C5 0.023(3) 0.013(2) 0.026(3) -0.011(2) -0.014(2) 0.0065(19)
C6 0.021(3) 0.013(2) 0.029(3) -0.011(2) -0.016(2) 0.0060(19)
C7 0.020(3) 0.014(2) 0.032(3) -0.012(2) -0.015(2) 0.0060(19)
C8 0.026(3) 0.020(2) 0.024(3) -0.007(2) -0.016(2) 0.005(2)
C9 0.020(3) 0.016(2) 0.034(3) -0.016(2) -0.018(2) 0.0088(19)
C10 0.026(3) 0.011(2) 0.032(3) -0.011(2) -0.020(2) 0.009(2)
C11 0.020(3) 0.017(2) 0.029(3) -0.012(2) -0.016(2) 0.007(2)
C12 0.027(3) 0.017(2) 0.039(3) -0.016(2) -0.025(3) 0.006(2)
C13 0.024(3) 0.015(2) 0.038(3) -0.014(2) -0.022(2) 0.006(2)
C14 0.027(3) 0.017(2) 0.038(3) -0.014(2) -0.025(3) 0.009(2)
C15 0.028(3) 0.013(2) 0.025(3) -0.011(2) -0.019(2) 0.012(2)
C16 0.029(3) 0.017(2) 0.040(3) -0.017(2) -0.019(3) 0.010(2)
C17 0.033(3) 0.013(2) 0.018(3) -0.007(2) -0.014(2) 0.005(2)
C18 0.033(3) 0.014(2) 0.023(3) -0.010(2) -0.015(2) 0.005(2)
C19 0.038(3) 0.016(2) 0.024(3) -0.013(2) -0.018(2) 0.008(2)
C20 0.060(4) 0.017(2) 0.024(3) -0.012(2) -0.029(3) 0.015(3)
C21 0.042(3) 0.013(2) 0.018(3) -0.006(2) -0.017(2) 0.005(2)
C22 0.048(4) 0.016(2) 0.023(3) -0.012(2) -0.022(3) 0.009(2)
C23 0.023(3) 0.016(2) 0.018(3) -0.010(2) -0.009(2) 0.0057(19)
C24 0.040(3) 0.018(2) 0.023(3) -0.013(2) -0.016(3) 0.007(2)
O14 0.59(4) 0.73(5) 0.069(8) -0.074(16) -0.070(15) 0.49(4)
O15 0.28(3) 0.46(4) 0.54(4) -0.14(3) -0.16(3) 0.16(3)

loop_
_atom_type_symbol
_atom_type_description
_atom_type_scat_dispersion_real
_atom_type_scat_dispersion_imag
_atom_type_scat_source
C C 0.0033 0.0016 'International Tables Vol C Tables 4.2.6.8 and 6.1.1.4'
H H 0.0000 0.0000 'International Tables Vol C Tables 4.2.6.8 and 6.1.1.4'
Gd Gd -0.1653 3.9035 'International Tables Vol C Tables 4.2.6.8 and 6.1.1.4'
N N 0.0061 0.0033 'International Tables Vol C Tables 4.2.6.8 and 6.1.1.4'
O O 0.0106 0.0060 'International Tables Vol C Tables 4.2.6.8 and 6.1.1.4'

loop_
_geom_angle_atom_site_label_1
_geom_angle_atom_site_label_2
_geom_angle_atom_site_label_3
_geom_angle
_geom_angle_site_symmetry_1
_geom_angle_site_symmetry_3
_geom_angle_publ_flag
O7 Gd1 O1 77.46(12) 1_545 . ?
O7 Gd1 O4 72.24(14) 1_545 2_556 ?
O1 Gd1 O4 75.08(13) . 2_556 ?
O7 Gd1 O13 144.22(14) 1_545 . ?
O1 Gd1 O13 122.18(16) . . ?
O4 Gd1 O13 138.12(14) 2_556 . ?
O7 Gd1 O6 85.82(12) 1_545 2_656 ?
O1 Gd1 O6 154.32(14) . 2_656 ?
O4 Gd1 O6 81.36(13) 2_556 2_656 ?
O13 Gd1 O6 82.47(16) . 2_656 ?
O7 Gd1 O11 85.95(14) 1_545 2_655 ?
O1 Gd1 O11 71.71(13) . 2_655 ?
O4 Gd1 O11 143.46(13) 2_556 2_655 ?
O13 Gd1 O11 74.66(15) . 2_655 ?
O6 Gd1 O11 126.87(12) 2_656 2_655 ?
O7 Gd1 O12 72.50(14) 1_545 2_655 ?
O1 Gd1 O12 117.36(13) . 2_655 ?
O4 Gd1 O12 138.39(14) 2_556 2_655 ?
O13 Gd1 O12 71.82(15) . 2_655 ?
O6 Gd1 O12 74.73(12) 2_656 2_655 ?
O11 Gd1 O12 52.79(11) 2_655 2_655 ?
O7 Gd1 O5 125.80(12) 1_545 2_656 ?
O1 Gd1 O5 127.58(11) . 2_656 ?
O4 Gd1 O5 71.12(12) 2_556 2_656 ?
O13 Gd1 O5 68.79(13) . 2_656 ?
O6 Gd1 O5 50.41(10) 2_656 2_656 ?
O11 Gd1 O5 143.40(13) 2_655 2_656 ?
O12 Gd1 O5 114.59(12) 2_655 2_656 ?
O7 Gd1 C24 76.64(15) 1_545 2_655 ?
O1 Gd1 C24 93.90(14) . 2_655 ?
O4 Gd1 C24 148.53(15) 2_556 2_655 ?
O13 Gd1 C24 72.69(15) . 2_655 ?
O6 Gd1 C24 101.10(14) 2_656 2_655 ?
O11 Gd1 C24 26.38(13) 2_655 2_655 ?
O12 Gd1 C24 26.49(13) 2_655 2_655 ?
O5 Gd1 C24 134.08(14) 2_656 2_655 ?
O7 Gd1 C15 106.87(13) 1_545 2_656 ?
O1 Gd1 C15 148.03(13) . 2_656 ?
O4 Gd1 C15 76.30(13) 2_556 2_656 ?
O13 Gd1 C15 72.99(16) . 2_656 ?
O6 Gd1 C15 24.75(12) 2_656 2_656 ?
O11 Gd1 C15 139.34(13) 2_655 2_656 ?
O12 Gd1 C15 93.60(12) 2_655 2_656 ?
O5 Gd1 C15 25.73(11) 2_656 2_656 ?
C24 Gd1 C15 118.03(14) 2_655 2_656 ?
O7 Gd1 Gd2 126.85(10) 1_545 . ?
O1 Gd1 Gd2 93.05(9) . . ?
O4 Gd1 Gd2 54.93(10) 2_556 . ?
O13 Gd1 Gd2 84.60(10) . . ?
O6 Gd1 Gd2 81.44(8) 2_656 . ?
O11 Gd1 Gd2 140.74(9) 2_655 . ?
O12 Gd1 Gd2 148.21(10) 2_655 . ?
O5 Gd1 Gd2 34.56(7) 2_656 . ?
C24 Gd1 Gd2 156.47(11) 2_655 . ?
C15 Gd1 Gd2 58.45(9) 2_656 . ?
O3 Gd2 O3 180.00(8) 2_556 1_655 ?
O3 Gd2 O5 77.49(13) 2_556 . ?
O3 Gd2 O5 102.51(13) 1_655 . ?
O3 Gd2 O5 102.51(13) 2_556 2_656 ?
O3 Gd2 O5 77.49(13) 1_655 2_656 ?
O5 Gd2 O5 180.0 . 2_656 ?
O3 Gd2 O9 78.85(16) 2_556 2_656 ?
O3 Gd2 O9 101.15(16) 1_655 2_656 ?
O5 Gd2 O9 108.13(13) . 2_656 ?
O5 Gd2 O9 71.87(13) 2_656 2_656 ?
O3 Gd2 O9 101.15(16) 2_556 . ?
O3 Gd2 O9 78.85(16) 1_655 . ?
O5 Gd2 O9 71.86(13) . . ?
O5 Gd2 O9 108.14(13) 2_656 . ?
O9 Gd2 O9 180.0 2_656 . ?
O3 Gd2 O10 81.65(15) 2_556 . ?
O3 Gd2 O10 98.35(15) 1_655 . ?
O5 Gd2 O10 113.22(11) . . ?
O5 Gd2 O10 66.78(11) 2_656 . ?
O9 Gd2 O10 128.62(11) 2_656 . ?
O9 Gd2 O10 51.39(11) . . ?
O3 Gd2 O10 98.35(15) 2_556 2_656 ?
O3 Gd2 O10 81.65(15) 1_655 2_656 ?
O5 Gd2 O10 66.78(11) . 2_656 ?
O5 Gd2 O10 113.22(11) 2_656 2_656 ?
O9 Gd2 O10 51.39(11) 2_656 2_656 ?
O9 Gd2 O10 128.61(11) . 2_656 ?
O10 Gd2 O10 180.0 . 2_656 ?
O3 Gd2 C23 89.17(16) 2_556 2_656 ?
O3 Gd2 C23 90.83(16) 1_655 2_656 ?
O5 Gd2 C23 88.04(12) . 2_656 ?
O5 Gd2 C23 91.96(12) 2_656 2_656 ?
O9 Gd2 C23 25.48(12) 2_656 2_656 ?
O9 Gd2 C23 154.52(12) . 2_656 ?
O10 Gd2 C23 154.07(12) . 2_656 ?
O10 Gd2 C23 25.93(12) 2_656 2_656 ?
O3 Gd2 Gd1 74.35(11) 2_556 . ?
O3 Gd2 Gd1 105.65(11) 1_655 . ?
O5 Gd2 Gd1 140.11(8) . . ?
O5 Gd2 Gd1 39.89(8) 2_656 . ?
O9 Gd2 Gd1 93.54(8) 2_656 . ?
O9 Gd2 Gd1 86.47(8) . . ?
O10 Gd2 Gd1 35.23(7) . . ?
O10 Gd2 Gd1 144.77(7) 2_656 . ?
C23 Gd2 Gd1 118.89(9) 2_656 . ?
O3 Gd2 Gd1 105.65(11) 2_556 2_656 ?
O3 Gd2 Gd1 74.35(11) 1_655 2_656 ?
O5 Gd2 Gd1 39.89(8) . 2_656 ?
O5 Gd2 Gd1 140.11(8) 2_656 2_656 ?
O9 Gd2 Gd1 86.46(8) 2_656 2_656 ?
O9 Gd2 Gd1 93.53(8) . 2_656 ?
O10 Gd2 Gd1 144.77(7) . 2_656 ?
O10 Gd2 Gd1 35.23(7) 2_656 2_656 ?
C23 Gd2 Gd1 61.11(9) 2_656 2_656 ?
Gd1 Gd2 Gd1 180.0 . 2_656 ?
C26 N1 C25 98.9(9) . . ?
C26 N1 H1A 112.0 . . ?
C25 N1 H1A 112.0 . . ?
C26 N1 H1B 112.0 . . ?
C25 N1 H1B 112.0 . . ?
H1A N1 H1B 109.7 . . ?
C1 O1 Gd1 152.0(3) . . ?
C1 O2 H2 109.5 . . ?
C8 O3 Gd2 121.2(4) . 1_455 ?
C8 O4 Gd1 137.4(3) . 2_556 ?
C15 O5 Gd2 149.3(3) . . ?
C15 O5 Gd1 89.0(3) . 2_656 ?
Gd2 O5 Gd1 105.55(12) . 2_656 ?
C15 O6 Gd1 99.8(3) . 2_656 ?
C16 O7 Gd1 139.8(4) . 1_565 ?
C23 O9 Gd2 97.6(3) . . ?
C23 O10 Gd2 91.7(3) . . ?
C24 O11 Gd1 93.6(3) . 2_655 ?
C24 O12 Gd1 92.3(3) . 2_655 ?
Gd1 O13 H13A 121.1 . . ?
Gd1 O13 H13B 120.6 . . ?
H13A O13 H13B 116.6 . . ?
O1 C1 O2 125.3(4) . . ?
O1 C1 C2 119.2(4) . . ?
O2 C1 C2 115.5(4) . . ?
C3 C2 C7 119.4(4) . . ?
C3 C2 C1 121.2(4) . . ?
C7 C2 C1 119.1(4) . . ?
C2 C3 C4 120.0(4) . . ?
C2 C3 H3 120.0 . . ?
C4 C3 H3 120.0 . . ?
C5 C4 C3 120.6(4) . . ?
C5 C4 C8 121.3(4) . . ?
C3 C4 C8 117.6(4) . . ?
C4 C5 C6 120.4(4) . . ?
C4 C5 H5 119.8 . . ?
C6 C5 H5 119.8 . . ?
C7 C6 C5 118.2(4) . . ?
C7 C6 C9 119.3(4) . . ?
C5 C6 C9 122.2(4) . . ?
C6 C7 C2 121.4(5) . . ?
C6 C7 H7 119.3 . . ?
C2 C7 H7 119.3 . . ?
O4 C8 O3 123.1(5) . . ?
O4 C8 C4 120.7(5) . . ?
O3 C8 C4 116.2(5) . . ?
C14 C9 C10 118.1(4) . . ?
C14 C9 C6 122.5(4) . . ?
C10 C9 C6 119.4(4) . . ?
C11 C10 C9 121.3(4) . . ?
C11 C10 H10 119.4 . . ?
C9 C10 H10 119.4 . . ?
C12 C11 C10 119.5(4) . . ?
C12 C11 C15 119.5(4) . . ?
C10 C11 C15 120.9(4) . . ?
C11 C12 C13 120.1(4) . . ?
C11 C12 H12 119.9 . . ?
C13 C12 H12 119.9 . . ?
C12 C13 C14 119.9(4) . . ?
C12 C13 C16 118.9(4) . . ?
C14 C13 C16 121.3(4) . . ?
C9 C14 C13 121.0(4) . . ?
C9 C14 H14 119.5 . . ?
C13 C14 H14 119.5 . . ?
O6 C15 O5 120.5(4) . . ?
O6 C15 C11 120.3(4) . . ?
O5 C15 C11 119.1(4) . . ?
O6 C15 Gd1 55.5(2) . 2_656 ?
O5 C15 Gd1 65.3(2) . 2_656 ?
C11 C15 Gd1 170.9(3) . 2_656 ?
O7 C16 O8 123.3(5) . . ?
O7 C16 C13 118.0(5) . . ?
O8 C16 C13 118.7(5) . . ?
C22 C17 C18 120.1(4) . . ?
C22 C17 C23 117.7(4) . . ?
C18 C17 C23 122.2(4) . . ?
C19 C18 C17 119.0(4) . . ?
C19 C18 H18 120.5 . . ?
C17 C18 H18 120.5 . . ?
C20 C19 C18 119.9(4) . . ?
C20 C19 C24 119.5(5) . . ?
C18 C19 C24 120.6(4) . . ?
C19 C20 C21 122.1(5) . . ?
C19 C20 H20 118.9 . . ?
C21 C20 H20 118.9 . . ?
C22 C21 C20 116.8(4) . . ?
C22 C21 C21 121.7(5) . 2_665 ?
C20 C21 C21 121.5(6) . 2_665 ?
C17 C22 C21 122.2(4) . . ?
C17 C22 H22 118.9 . . ?
C21 C22 H22 118.9 . . ?
O9 C23 O10 119.2(4) . . ?
O9 C23 C17 119.2(4) . . ?
O10 C23 C17 121.5(4) . . ?
O11 C24 O12 121.0(5) . . ?
O11 C24 C19 120.2(5) . . ?
O12 C24 C19 118.7(4) . . ?
O11 C24 Gd1 60.0(3) . 2_655 ?
O12 C24 Gd1 61.2(3) . 2_655 ?
C19 C24 Gd1 172.3(4) . 2_655 ?
N1 C25 H25A 107.4 . . ?
N1 C25 H25B 107.2 . . ?
H25A C25 H25B 109.5 . . ?
N1 C25 H25C 113.7 . . ?
H25A C25 H25C 109.5 . . ?
H25B C25 H25C 109.5 . . ?
N1 C26 H26A 107.0 . . ?
N1 C26 H26B 111.7 . . ?
H26A C26 H26B 109.5 . . ?
N1 C26 H26C 109.7 . . ?
H26A C26 H26C 109.5 . . ?
H26B C26 H26C 109.5 . . ?
H14A O14 H14B 121.3 . . ?
H15A O15 H15B 121.4 . . ?
H16A O16 H16B 121.4 . . ?

loop_
_geom_bond_atom_site_label_1
_geom_bond_atom_site_label_2
_geom_bond_distance
_geom_bond_site_symmetry_2
_geom_bond_publ_flag
Gd1 O7 2.338(4) 1_545 ?
Gd1 O1 2.392(3) . ?
Gd1 O4 2.395(4) 2_556 ?
Gd1 O13 2.415(5) . ?
Gd1 O6 2.455(3) 2_656 ?
Gd1 O11 2.456(3) 2_655 ?
Gd1 O12 2.482(4) 2_655 ?
Gd1 O5 2.667(3) 2_656 ?
Gd1 C24 2.829(5) 2_655 ?
Gd1 C15 2.936(5) 2_656 ?
Gd1 Gd2 4.0069(4) . ?
Gd2 O3 2.310(4) 2_556 ?
Gd2 O3 2.310(4) 1_655 ?
Gd2 O5 2.359(3) . ?
Gd2 O5 2.359(3) 2_656 ?
Gd2 O9 2.437(4) 2_656 ?
Gd2 O9 2.437(4) . ?
Gd2 O10 2.555(3) . ?
Gd2 O10 2.555(3) 2_656 ?
Gd2 C23 2.883(5) 2_656 ?
Gd2 Gd1 4.0069(4) 2_656 ?
N1 C26 1.475(10) . ?
N1 C25 1.504(10) . ?
N1 H1A 0.8900 . ?
N1 H1B 0.8900 . ?
O1 C1 1.235(6) . ?
O2 C1 1.286(6) . ?
O2 H2 0.8200 . ?
O3 C8 1.263(6) . ?
O3 Gd2 2.310(4) 1_455 ?
O4 C8 1.251(6) . ?
O4 Gd1 2.395(4) 2_556 ?
O5 C15 1.275(5) . ?
O5 Gd1 2.667(3) 2_656 ?
O6 C15 1.247(6) . ?
O6 Gd1 2.455(3) 2_656 ?
O7 C16 1.250(6) . ?
O7 Gd1 2.338(4) 1_565 ?
O8 C16 1.263(6) . ?
O9 C23 1.251(6) . ?
O10 C23 1.261(6) . ?
O11 C24 1.260(6) . ?
O11 Gd1 2.456(3) 2_655 ?
O12 C24 1.263(6) . ?
O12 Gd1 2.482(4) 2_655 ?
O13 H13A 0.8385 . ?
O13 H13B 0.8398 . ?
C1 C2 1.498(6) . ?
C2 C3 1.385(7) . ?
C2 C7 1.400(7) . ?
C3 C4 1.389(7) . ?
C3 H3 0.9300 . ?
C4 C5 1.388(6) . ?
C4 C8 1.497(7) . ?
C5 C6 1.403(7) . ?
C5 H5 0.9300 . ?
C6 C7 1.394(6) . ?
C6 C9 1.488(6) . ?
C7 H7 0.9300 . ?
C9 C14 1.388(6) . ?
C9 C10 1.399(7) . ?
C10 C11 1.396(7) . ?
C10 H10 0.9300 . ?
C11 C12 1.381(6) . ?
C11 C15 1.505(6) . ?
C12 C13 1.390(7) . ?
C12 H12 0.9300 . ?
C13 C14 1.394(7) . ?
C13 C16 1.497(6) . ?
C14 H14 0.9300 . ?
C15 Gd1 2.936(5) 2_656 ?
C17 C22 1.385(7) . ?
C17 C18 1.392(7) . ?
C17 C23 1.493(7) . ?
C18 C19 1.391(7) . ?
C18 H18 0.9300 . ?
C19 C20 1.384(7) . ?
C19 C24 1.492(7) . ?
C20 C21 1.399(7) . ?
C20 H20 0.9300 . ?
C21 C22 1.386(7) . ?
C21 C21 1.498(9) 2_665 ?
C22 H22 0.9300 . ?
C24 Gd1 2.829(5) 2_655 ?
C25 H25A 0.9600 . ?
C25 H25B 0.9600 . ?
C25 H25C 0.9600 . ?
C26 H26A 0.9600 . ?
C26 H26B 0.9600 . ?
C26 H26C 0.9600 . ?
O14 H14A 0.8202 . ?
O14 H14B 0.8200 . ?
O15 H15A 0.8200 . ?
O15 H15B 0.8200 . ?
O16 H16A 0.8200 . ?
O16 H16B 0.8200 . ?

loop_
_geom_hbond_atom_site_label_D
_geom_hbond_atom_site_label_H
_geom_hbond_atom_site_label_A
_geom_hbond_distance_DH
_geom_hbond_distance_HA
_geom_hbond_distance_DA
_geom_hbond_angle_DHA
_geom_hbond_site_symmetry_A
O15 H15A O14 0.82 2.06 2.76(4) 142.9 1_554
O14 H14A O15 0.82 2.14 2.76(4) 132.2 1_556
O14 H14A O13 0.82 1.83 2.605(13) 158.1 1_556
C26 H26B O4 0.96 2.59 3.39(2) 141.2 1_655
C26 H26A O6 0.96 2.49 3.23(2) 133.8 .
O13 H13B O14 0.84 1.84 2.605(13) 150.9 1_554
O13 H13A O15 0.84 1.63 2.25(3) 128.8 .
O2 H2 O8 0.82 1.72 2.489(5) 156.0 1_545
O2 H2 O7 0.82 2.59 3.305(5) 146.2 1_545
N1 H1B O12 0.89 2.52 3.12(3) 125.9 2_665
N1 H1B O6 0.89 2.57 3.37(2) 149.6 2_666
N1 H1B O6 0.89 2.57 3.37(2) 149.6 2_666
N1 H1B O12 0.89 2.52 3.12(3) 125.9 2_665
O2 H2 O7 0.82 2.59 3.305(5) 146.2 1_545
O2 H2 O8 0.82 1.72 2.489(5) 156.0 1_545
O13 H13A O15 0.84 1.63 2.25(3) 128.8 .
O13 H13B O14 0.84 1.84 2.605(13) 150.9 1_554
C26 H26A O6 0.96 2.49 3.23(2) 133.8 .
C26 H26B O4 0.96 2.59 3.39(2) 141.2 1_655
O14 H14A O13 0.82 1.83 2.605(13) 158.1 1_556
O14 H14A O15 0.82 2.14 2.76(4) 132.2 1_556
O15 H15A O14 0.82 2.06 2.76(4) 142.9 1_554
N1 H1B O6 0.89 2.57 3.37(2) 149.6 2_666
N1 H1B O12 0.89 2.52 3.12(3) 125.9 2_665
O2 H2 O7 0.82 2.59 3.305(5) 146.2 1_545
O2 H2 O8 0.82 1.72 2.489(5) 156.0 1_545
O13 H13A O15 0.84 1.63 2.25(3) 128.8 .
O13 H13B O14 0.84 1.84 2.605(13) 150.9 1_554
C26 H26A O6 0.96 2.49 3.23(2) 133.8 .
C26 H26B O4 0.96 2.59 3.39(2) 141.2 1_655
O14 H14A O13 0.82 1.83 2.605(13) 158.1 1_556
O14 H14A O15 0.82 2.14 2.76(4) 132.2 1_556
O15 H15A O14 0.82 2.06 2.76(4) 142.9 1_554
N1 H1B O6 0.89 2.57 3.37(2) 149.6 2_666
N1 H1B O12 0.89 2.52 3.12(3) 125.9 2_665
O2 H2 O7 0.82 2.59 3.305(5) 146.2 1_545
O2 H2 O8 0.82 1.72 2.489(5) 156.0 1_545
O13 H13A O15 0.84 1.63 2.25(3) 128.8 .
O13 H13B O14 0.84 1.84 2.605(13) 150.9 1_554
C26 H26A O6 0.96 2.49 3.23(2) 133.8 .
C26 H26B O4 0.96 2.59 3.39(2) 141.2 1_655
O14 H14A O13 0.82 1.83 2.605(13) 158.1 1_556
O14 H14A O15 0.82 2.14 2.76(4) 132.2 1_556
O15 H15A O14 0.82 2.06 2.76(4) 142.9 1_554
N1 H1B O6 0.89 2.57 3.37(2) 149.6 2_666
N1 H1B O12 0.89 2.52 3.12(3) 125.9 2_665
O2 H2 O7 0.82 2.59 3.305(5) 146.2 1_545
O2 H2 O8 0.82 1.72 2.489(5) 156.0 1_545
O13 H13A O15 0.84 1.63 2.25(3) 128.8 .
O13 H13B O14 0.84 1.84 2.605(13) 150.9 1_554
C26 H26A O6 0.96 2.49 3.23(2) 133.8 .
C26 H26B O4 0.96 2.59 3.39(2) 141.2 1_655
O14 H14A O13 0.82 1.83 2.605(13) 158.1 1_556
O14 H14A O15 0.82 2.14 2.76(4) 132.2 1_556
O15 H15A O14 0.82 2.06 2.76(4) 142.9 1_554

loop_
_geom_torsion_atom_site_label_1
_geom_torsion_atom_site_label_2
_geom_torsion_atom_site_label_3
_geom_torsion_atom_site_label_4
_geom_torsion
_geom_torsion_site_symmetry_1
_geom_torsion_site_symmetry_2
_geom_torsion_site_symmetry_3
_geom_torsion_site_symmetry_4
_geom_torsion_publ_flag
Gd1 O1 C1 O2 -33.2(11) . . . . ?
Gd1 O1 C1 C2 143.6(5) . . . . ?
O1 C1 C2 C3 -174.1(5) . . . . ?
O2 C1 C2 C3 3.0(7) . . . . ?
O1 C1 C2 C7 -0.7(7) . . . . ?
O2 C1 C2 C7 176.5(5) . . . . ?
C7 C2 C3 C4 -0.7(8) . . . . ?
C1 C2 C3 C4 172.7(5) . . . . ?
C2 C3 C4 C5 0.5(8) . . . . ?
C2 C3 C4 C8 -171.2(5) . . . . ?
C3 C4 C5 C6 -0.1(8) . . . . ?
C8 C4 C5 C6 171.3(5) . . . . ?
C4 C5 C6 C7 0.0(7) . . . . ?
C4 C5 C6 C9 -174.1(5) . . . . ?
C5 C6 C7 C2 -0.3(8) . . . . ?
C9 C6 C7 C2 174.0(5) . . . . ?
C3 C2 C7 C6 0.6(8) . . . . ?
C1 C2 C7 C6 -173.0(5) . . . . ?
Gd1 O4 C8 O3 72.0(7) 2_556 . . . ?
Gd1 O4 C8 C4 -105.7(6) 2_556 . . . ?
Gd2 O3 C8 O4 -6.0(7) 1_455 . . . ?
Gd2 O3 C8 C4 171.8(3) 1_455 . . . ?
C5 C4 C8 O4 0.2(7) . . . . ?
C3 C4 C8 O4 171.8(5) . . . . ?
C5 C4 C8 O3 -177.7(5) . . . . ?
C3 C4 C8 O3 -6.1(7) . . . . ?
C7 C6 C9 C14 146.4(5) . . . . ?
C5 C6 C9 C14 -39.6(8) . . . . ?
C7 C6 C9 C10 -34.7(7) . . . . ?
C5 C6 C9 C10 139.4(5) . . . . ?
C14 C9 C10 C11 -1.5(8) . . . . ?
C6 C9 C10 C11 179.5(5) . . . . ?
C9 C10 C11 C12 0.3(8) . . . . ?
C9 C10 C11 C15 178.4(5) . . . . ?
C10 C11 C12 C13 1.4(8) . . . . ?
C15 C11 C12 C13 -176.8(5) . . . . ?
C11 C12 C13 C14 -1.9(8) . . . . ?
C11 C12 C13 C16 177.8(5) . . . . ?
C10 C9 C14 C13 1.0(8) . . . . ?
C6 C9 C14 C13 179.9(5) . . . . ?
C12 C13 C14 C9 0.7(9) . . . . ?
C16 C13 C14 C9 -179.0(5) . . . . ?
Gd1 O6 C15 O5 -6.3(6) 2_656 . . . ?
Gd1 O6 C15 C11 170.4(4) 2_656 . . . ?
Gd2 O5 C15 O6 -114.0(6) . . . . ?
Gd1 O5 C15 O6 5.7(5) 2_656 . . . ?
Gd2 O5 C15 C11 69.2(8) . . . . ?
Gd1 O5 C15 C11 -171.0(4) 2_656 . . . ?
Gd2 O5 C15 Gd1 -119.7(6) . . . 2_656 ?
C12 C11 C15 O6 0.9(8) . . . . ?
C10 C11 C15 O6 -177.2(5) . . . . ?
C12 C11 C15 O5 177.7(5) . . . . ?
C10 C11 C15 O5 -0.4(8) . . . . ?
Gd1 O7 C16 O8 -73.5(8) 1_565 . . . ?
Gd1 O7 C16 C13 107.5(6) 1_565 . . . ?
C12 C13 C16 O7 -8.1(8) . . . . ?
C14 C13 C16 O7 171.6(5) . . . . ?
C12 C13 C16 O8 172.9(5) . . . . ?
C14 C13 C16 O8 -7.4(9) . . . . ?
C22 C17 C18 C19 1.2(8) . . . . ?
C23 C17 C18 C19 -178.9(5) . . . . ?
C17 C18 C19 C20 -1.7(8) . . . . ?
C17 C18 C19 C24 176.7(5) . . . . ?
C18 C19 C20 C21 0.5(9) . . . . ?
C24 C19 C20 C21 -178.0(5) . . . . ?
C19 C20 C21 C22 1.2(9) . . . . ?
C19 C20 C21 C21 179.8(7) . . . 2_665 ?
C18 C17 C22 C21 0.6(9) . . . . ?
C23 C17 C22 C21 -179.4(5) . . . . ?
C20 C21 C22 C17 -1.7(9) . . . . ?
C21 C21 C22 C17 179.7(7) 2_665 . . . ?
Gd2 O9 C23 O10 -3.6(5) . . . . ?
Gd2 O9 C23 C17 174.3(4) . . . . ?
Gd2 O10 C23 O9 3.4(5) . . . . ?
Gd2 O10 C23 C17 -174.4(4) . . . . ?
C22 C17 C23 O9 -17.3(8) . . . . ?
C18 C17 C23 O9 162.7(5) . . . . ?
C22 C17 C23 O10 160.5(5) . . . . ?
C18 C17 C23 O10 -19.5(8) . . . . ?
Gd1 O11 C24 O12 6.0(6) 2_655 . . . ?
Gd1 O11 C24 C19 -171.1(5) 2_655 . . . ?
Gd1 O12 C24 O11 -6.0(6) 2_655 . . . ?
Gd1 O12 C24 C19 171.2(5) 2_655 . . . ?
C20 C19 C24 O11 162.1(6) . . . . ?
C18 C19 C24 O11 -16.3(8) . . . . ?
C20 C19 C24 O12 -15.1(9) . . . . ?
C18 C19 C24 O12 166.5(5) . . . . ?
